data_4309168
loop_
_publ_author_name
'Nadezhda A. Bokach'
'Tatyana V. Kuznetsova'
'Svetlana A. Simanova'
'Matti Haukka'
'Armando J. L. Pombeiro'
'Vadim Yu. Kukushkin'

_publ_section_title
;
Nitrile-Amidine Coupling at Pt(IV) and Pt(II) Centers. An Easy Entry to
Imidoylamidine Complexes
;
_journal_name_full 'Inorganic Chemistry'
_journal_page_first 5152
_journal_page_last 5160
_journal_paper_doi 10.1021/ic050037q
_journal_volume 44
_journal_year 2005
_chemical_formula_sum 'C36 H44 Cl4 N8 Pt'
_chemical_formula_weight 925.68
_chemical_name_common PtCl4(NHC(NEt2)NC(Ph)NHPh)2
_chemical_name_systematic
;
 ?
;
_space_group_IT_number 14
_symmetry_cell_setting monoclinic
_symmetry_space_group_name_Hall '-P 2ybc'
_symmetry_space_group_name_H-M 'P 1 21/c 1'
_atom_sites_solution_hydrogens geom
_atom_sites_solution_primary direct
_atom_sites_solution_secondary difmap
_audit_creation_method SHELXL-97
_cell_angle_alpha 90.00
_cell_angle_beta 112.080(10)
_cell_angle_gamma 90.00
_cell_formula_units_Z 2
_cell_length_a 10.9802(16)
_cell_length_b 19.4181(18)
_cell_length_c 9.6964(11)
_cell_measurement_temperature 110(2)
_cell_volume 1915.8(4)
_computing_cell_refinement 'EvalCCD (Duisenberg, 1998-2002)'
_computing_data_collection 'Collect (Nonius BV, 1997-2000)'
_computing_data_reduction 'EvalCCD (Duisenberg, 1998-2002)'
_computing_molecular_graphics 'XP in SHELXTL v.6.12 (Bruker AXS, 2001)'
_computing_publication_material 'SHELXL-97 (Sheldrick, 1997)'
_computing_structure_refinement 'SHELXL-97 (Sheldrick, 1997)'
_computing_structure_solution 'SIR2002 (Burla et al., 2003)'
_diffrn_ambient_temperature 110(2)
_diffrn_detector_area_resol_mean 9
_diffrn_measured_fraction_theta_full 0.997
_diffrn_measured_fraction_theta_max 0.997
_diffrn_measurement_device '95mm CCD camera on \k-goniostat'
_diffrn_measurement_device_type KappaCCD
_diffrn_measurement_method '\f scans and \w scans'
_diffrn_radiation_monochromator 'horizonally mounted graphite crystal'
_diffrn_radiation_source 'fine-focus sealed tube'
_diffrn_radiation_type MoK\a
_diffrn_radiation_wavelength 0.71073
_diffrn_reflns_av_R_equivalents 0.0671
_diffrn_reflns_av_sigmaI/netI 0.0532
_diffrn_reflns_limit_h_max 12
_diffrn_reflns_limit_h_min -13
_diffrn_reflns_limit_k_max 22
_diffrn_reflns_limit_k_min -23
_diffrn_reflns_limit_l_max 11
_diffrn_reflns_limit_l_min -11
_diffrn_reflns_number 19065
_diffrn_reflns_theta_full 26.01
_diffrn_reflns_theta_max 26.01
_diffrn_reflns_theta_min 2.90
_exptl_absorpt_coefficient_mu 3.979
_exptl_absorpt_correction_T_max 0.8168
_exptl_absorpt_correction_T_min 0.5345
_exptl_absorpt_correction_type multi-scan
_exptl_absorpt_process_details 'SADABS v.2.05 (Sheldrick, 2002)'
_exptl_crystal_colour 'orange yellow'
_exptl_crystal_density_diffrn 1.605
_exptl_crystal_density_method 'not measured'
_exptl_crystal_description plate
_exptl_crystal_F_000 924
_exptl_crystal_size_max 0.18
_exptl_crystal_size_mid 0.13
_exptl_crystal_size_min 0.05
_refine_diff_density_max 1.161
_refine_diff_density_min -0.780
_refine_diff_density_rms 0.118
_refine_ls_extinction_method none
_refine_ls_goodness_of_fit_ref 1.049
_refine_ls_hydrogen_treatment mixed
_refine_ls_matrix_type full
_refine_ls_number_parameters 231
_refine_ls_number_reflns 3749
_refine_ls_number_restraints 0
_refine_ls_restrained_S_all 1.049
_refine_ls_R_factor_all 0.0636
_refine_ls_R_factor_gt 0.0308
_refine_ls_shift/su_max 0.000
_refine_ls_shift/su_mean 0.000
_refine_ls_structure_factor_coef Fsqd
_refine_ls_weighting_details 'calc w=1/[\s^2^(Fo^2^)+(0.0207P)^2^+2.9369P] where P=(Fo^2^+2Fc^2^)/3'
_refine_ls_weighting_scheme calc
_refine_ls_wR_factor_gt 0.0558
_refine_ls_wR_factor_ref 0.0634
_reflns_number_gt 2637
_reflns_number_total 3749
_reflns_threshold_expression >2sigma(I)
_cod_data_source_file ic050037qsi20050411_083720_1.cif
_cod_data_source_block structure_4
_cod_depositor_comments
;
The following automatic conversions were performed:
'_symmetry_cell_setting' value 'Monoclinic' changed to 'monoclinic'
according to '/home/saulius/struct/CIF-dictionaries/cif_core.dic'
dictionary named 'cif_core.dic' version 2.4.1 from 2010-06-29.

Automatic conversion script
Id: cif_fix_enum 1527 2010-12-29 10:47:43Z saulius 
;
_cod_original_sg_symbol_H-M 'P 21/c'
_cod_database_code 4309168

loop_
_symmetry_equiv_pos_as_xyz
'x, y, z'
'-x, y+1/2, -z+1/2'
'-x, -y, -z'
'x, -y-1/2, z-1/2'

loop_
_atom_site_label
_atom_site_type_symbol
_atom_site_fract_x
_atom_site_fract_y
_atom_site_fract_z
_atom_site_U_iso_or_equiv
_atom_site_adp_type
_atom_site_occupancy
_atom_site_symmetry_multiplicity
_atom_site_calc_flag
_atom_site_refinement_flags
_atom_site_disorder_assembly
_atom_site_disorder_group
Pt1 Pt 0.5000 0.0000 0.0000 0.01842(8) Uani 1 2 d S . .
Cl1 Cl 0.36535(12) 0.09637(6) -0.07392(13) 0.0269(3) Uani 1 1 d . . .
Cl2 Cl 0.55945(11) 0.03278(6) 0.24560(12) 0.0275(3) Uani 1 1 d . . .
N1 N 0.6566(4) 0.05973(19) 0.0138(4) 0.0220(9) Uani 1 1 d . . .
N2 N 0.8695(4) 0.0834(2) 0.0371(4) 0.0262(9) Uani 1 1 d . . .
N3 N 0.7353(4) 0.01373(18) -0.1573(4) 0.0241(10) Uani 1 1 d . . .
N4 N 0.6859(4) -0.0089(2) -0.4024(4) 0.0282(10) Uani 1 1 d . . .
C1 C 0.7505(4) 0.0540(2) -0.0366(5) 0.0225(10) Uani 1 1 d . . .
C2 C 0.9061(5) 0.1074(3) 0.1905(5) 0.0330(12) Uani 1 1 d . . .
H2A H 0.8361 0.1379 0.1966 0.040 Uiso 1 1 calc R . .
H2B H 0.9880 0.1347 0.2192 0.040 Uiso 1 1 calc R . .
C3 C 0.9268(5) 0.0479(3) 0.2999(5) 0.0406(14) Uani 1 1 d . . .
H3A H 0.9520 0.0662 0.4010 0.061 Uiso 1 1 calc R . .
H3B H 0.9967 0.0178 0.2950 0.061 Uiso 1 1 calc R . .
H3C H 0.8451 0.0215 0.2739 0.061 Uiso 1 1 calc R . .
C4 C 0.9683(5) 0.0905(3) -0.0286(6) 0.0433(15) Uani 1 1 d . . .
H4A H 0.9451 0.0599 -0.1165 0.052 Uiso 1 1 calc R . .
H4B H 1.0544 0.0753 0.0446 0.052 Uiso 1 1 calc R . .
C5 C 0.9804(7) 0.1628(4) -0.0751(7) 0.073(2) Uani 1 1 d . . .
H5A H 1.0488 0.1650 -0.1171 0.110 Uiso 1 1 calc R . .
H5B H 1.0042 0.1933 0.0116 0.110 Uiso 1 1 calc R . .
H5C H 0.8963 0.1776 -0.1503 0.110 Uiso 1 1 calc R . .
C6 C 0.6951(4) 0.0351(2) -0.2939(5) 0.0245(11) Uani 1 1 d . . .
C7 C 0.7172(5) -0.0803(2) -0.3926(5) 0.0259(11) Uani 1 1 d . . .
C8 C 0.7000(5) -0.1240(3) -0.2891(6) 0.0335(13) Uani 1 1 d . . .
H8 H 0.6699 -0.1066 -0.2160 0.040 Uiso 1 1 calc R . .
C9 C 0.7266(5) -0.1929(3) -0.2927(6) 0.0372(13) Uani 1 1 d . . .
H9 H 0.7139 -0.2232 -0.2223 0.045 Uiso 1 1 calc R . .
C10 C 0.7717(5) -0.2186(3) -0.3975(6) 0.0404(14) Uani 1 1 d . . .
H10 H 0.7896 -0.2664 -0.3994 0.048 Uiso 1 1 calc R . .
C11 C 0.7907(5) -0.1751(3) -0.4987(6) 0.0369(13) Uani 1 1 d . . .
H11 H 0.8234 -0.1924 -0.5697 0.044 Uiso 1 1 calc R . .
C12 C 0.7622(5) -0.1062(3) -0.4971(5) 0.0307(12) Uani 1 1 d . . .
H12 H 0.7737 -0.0762 -0.5687 0.037 Uiso 1 1 calc R . .
C13 C 0.6639(5) 0.1088(2) -0.3447(5) 0.0231(11) Uani 1 1 d . . .
C14 C 0.7203(5) 0.1374(3) -0.4370(5) 0.0323(12) Uani 1 1 d . . .
H14 H 0.7766 0.1103 -0.4694 0.039 Uiso 1 1 calc R . .
C15 C 0.6956(6) 0.2050(3) -0.4826(6) 0.0392(14) Uani 1 1 d . . .
H15 H 0.7361 0.2247 -0.5443 0.047 Uiso 1 1 calc R . .
C16 C 0.6118(6) 0.2437(3) -0.4379(6) 0.0399(14) Uani 1 1 d . . .
H16 H 0.5935 0.2902 -0.4698 0.048 Uiso 1 1 calc R . .
C17 C 0.5550(5) 0.2152(3) -0.3476(5) 0.0334(12) Uani 1 1 d . . .
H17 H 0.4974 0.2423 -0.3174 0.040 Uiso 1 1 calc R . .
C18 C 0.5795(4) 0.1481(2) -0.2997(5) 0.0260(11) Uani 1 1 d . . .
H18 H 0.5396 0.1290 -0.2369 0.031 Uiso 1 1 calc R . .
H01 H 0.674(4) 0.082(2) 0.102(5) 0.021(13) Uiso 1 1 d . . .
H04 H 0.657(4) 0.010(2) -0.491(5) 0.018(12) Uiso 1 1 d . . .

loop_
_atom_site_aniso_label
_atom_site_aniso_U_11
_atom_site_aniso_U_22
_atom_site_aniso_U_33
_atom_site_aniso_U_23
_atom_site_aniso_U_13
_atom_site_aniso_U_12
Pt1 0.01841(12) 0.01925(12) 0.01447(11) -0.00064(15) 0.00259(8) -0.00141(15)
Cl1 0.0277(7) 0.0234(6) 0.0266(6) 0.0034(5) 0.0067(5) 0.0045(5)
Cl2 0.0265(6) 0.0360(6) 0.0165(5) -0.0042(5) 0.0042(4) -0.0036(5)
N1 0.026(2) 0.016(2) 0.022(2) -0.0029(18) 0.0071(17) -0.0055(17)
N2 0.021(2) 0.031(2) 0.024(2) -0.0033(18) 0.0056(17) -0.0073(18)
N3 0.027(2) 0.027(3) 0.0164(17) -0.0028(17) 0.0056(14) -0.0018(16)
N4 0.039(2) 0.027(3) 0.0165(19) -0.0010(19) 0.0076(16) 0.001(2)
C1 0.025(3) 0.016(2) 0.021(2) 0.008(2) 0.004(2) 0.001(2)
C2 0.028(3) 0.041(3) 0.027(3) -0.009(2) 0.007(2) -0.014(2)
C3 0.033(3) 0.060(4) 0.023(3) -0.003(3) 0.004(2) -0.006(3)
C4 0.026(4) 0.072(4) 0.034(3) -0.013(3) 0.015(3) -0.018(3)
C5 0.070(5) 0.096(6) 0.045(4) 0.009(4) 0.011(3) -0.057(4)
C6 0.022(3) 0.028(3) 0.021(2) -0.002(2) 0.0065(19) -0.002(2)
C7 0.023(3) 0.019(2) 0.029(3) -0.004(2) 0.002(2) -0.002(2)
C8 0.035(3) 0.035(3) 0.027(3) 0.001(2) 0.009(2) 0.002(2)
C9 0.036(3) 0.025(3) 0.044(3) 0.011(2) 0.008(3) 0.000(2)
C10 0.031(3) 0.024(3) 0.059(4) -0.008(3) 0.009(3) 0.000(2)
C11 0.028(3) 0.033(3) 0.048(3) -0.021(3) 0.012(2) -0.005(2)
C12 0.030(3) 0.034(3) 0.026(3) -0.001(2) 0.008(2) 0.000(2)
C13 0.025(3) 0.017(2) 0.024(3) 0.001(2) 0.005(2) -0.001(2)
C14 0.036(3) 0.034(3) 0.024(3) -0.003(2) 0.008(2) -0.002(2)
C15 0.050(4) 0.033(3) 0.031(3) 0.012(3) 0.011(3) -0.009(3)
C16 0.047(4) 0.021(3) 0.040(3) 0.006(2) 0.003(3) -0.003(3)
C17 0.033(3) 0.030(3) 0.030(3) -0.008(2) 0.004(2) 0.007(2)
C18 0.023(3) 0.031(3) 0.020(2) 0.003(2) 0.0037(19) 0.002(2)

loop_
_atom_type_symbol
_atom_type_description
_atom_type_scat_dispersion_real
_atom_type_scat_dispersion_imag
_atom_type_scat_source
C C 0.0033 0.0016 'International Tables Vol C Tables 4.2.6.8 and 6.1.1.4'
H H 0.0000 0.0000 'International Tables Vol C Tables 4.2.6.8 and 6.1.1.4'
N N 0.0061 0.0033 'International Tables Vol C Tables 4.2.6.8 and 6.1.1.4'
Cl Cl 0.1484 0.1585 'International Tables Vol C Tables 4.2.6.8 and 6.1.1.4'
Pt Pt -1.7033 8.3905 'International Tables Vol C Tables 4.2.6.8 and 6.1.1.4'

loop_
_geom_angle_atom_site_label_1
_geom_angle_atom_site_label_2
_geom_angle_atom_site_label_3
_geom_angle
_geom_angle_site_symmetry_1
_geom_angle_site_symmetry_3
_geom_angle_publ_flag
N1 Pt1 N1 180.0 3_655 . ?
N1 Pt1 Cl2 82.58(12) 3_655 3_655 ?
N1 Pt1 Cl2 97.42(12) . 3_655 ?
N1 Pt1 Cl2 97.42(12) 3_655 . ?
N1 Pt1 Cl2 82.58(12) . . ?
Cl2 Pt1 Cl2 180.0 3_655 . ?
N1 Pt1 Cl1 89.15(11) 3_655 3_655 ?
N1 Pt1 Cl1 90.85(11) . 3_655 ?
Cl2 Pt1 Cl1 89.81(4) 3_655 3_655 ?
Cl2 Pt1 Cl1 90.20(4) . 3_655 ?
N1 Pt1 Cl1 90.85(11) 3_655 . ?
N1 Pt1 Cl1 89.15(11) . . ?
Cl2 Pt1 Cl1 90.20(4) 3_655 . ?
Cl2 Pt1 Cl1 89.80(4) . . ?
Cl1 Pt1 Cl1 180.0 3_655 . ?
C1 N1 Pt1 134.1(3) . . ?
C1 N1 H01 118(3) . . ?
Pt1 N1 H01 102(3) . . ?
C1 N2 C4 122.5(4) . . ?
C1 N2 C2 120.7(4) . . ?
C4 N2 C2 116.7(4) . . ?
C6 N3 C1 125.2(4) . . ?
C6 N4 C7 129.0(4) . . ?
C6 N4 H04 113(3) . . ?
C7 N4 H04 118(3) . . ?
N1 C1 N2 120.6(4) . . ?
N1 C1 N3 120.8(4) . . ?
N2 C1 N3 118.4(4) . . ?
N2 C2 C3 112.3(4) . . ?
N2 C2 H2A 109.2 . . ?
C3 C2 H2A 109.2 . . ?
N2 C2 H2B 109.2 . . ?
C3 C2 H2B 109.2 . . ?
H2A C2 H2B 107.9 . . ?
C2 C3 H3A 109.5 . . ?
C2 C3 H3B 109.5 . . ?
H3A C3 H3B 109.5 . . ?
C2 C3 H3C 109.5 . . ?
H3A C3 H3C 109.5 . . ?
H3B C3 H3C 109.5 . . ?
N2 C4 C5 112.7(5) . . ?
N2 C4 H4A 109.1 . . ?
C5 C4 H4A 109.1 . . ?
N2 C4 H4B 109.1 . . ?
C5 C4 H4B 109.1 . . ?
H4A C4 H4B 107.8 . . ?
C4 C5 H5A 109.5 . . ?
C4 C5 H5B 109.5 . . ?
H5A C5 H5B 109.5 . . ?
C4 C5 H5C 109.5 . . ?
H5A C5 H5C 109.5 . . ?
H5B C5 H5C 109.5 . . ?
N3 C6 N4 119.8(4) . . ?
N3 C6 C13 125.8(4) . . ?
N4 C6 C13 114.3(4) . . ?
C12 C7 C8 119.6(5) . . ?
C12 C7 N4 116.8(4) . . ?
C8 C7 N4 123.6(5) . . ?
C9 C8 C7 119.5(5) . . ?
C9 C8 H8 120.2 . . ?
C7 C8 H8 120.2 . . ?
C8 C9 C10 120.7(5) . . ?
C8 C9 H9 119.7 . . ?
C10 C9 H9 119.7 . . ?
C11 C10 C9 119.8(5) . . ?
C11 C10 H10 120.1 . . ?
C9 C10 H10 120.1 . . ?
C10 C11 C12 119.8(5) . . ?
C10 C11 H11 120.1 . . ?
C12 C11 H11 120.1 . . ?
C11 C12 C7 120.6(5) . . ?
C11 C12 H12 119.7 . . ?
C7 C12 H12 119.7 . . ?
C14 C13 C18 119.7(4) . . ?
C14 C13 C6 119.4(4) . . ?
C18 C13 C6 120.9(4) . . ?
C15 C14 C13 120.5(5) . . ?
C15 C14 H14 119.7 . . ?
C13 C14 H14 119.7 . . ?
C14 C15 C16 119.6(5) . . ?
C14 C15 H15 120.2 . . ?
C16 C15 H15 120.2 . . ?
C17 C16 C15 119.9(5) . . ?
C17 C16 H16 120.1 . . ?
C15 C16 H16 120.1 . . ?
C16 C17 C18 121.5(5) . . ?
C16 C17 H17 119.3 . . ?
C18 C17 H17 119.3 . . ?
C17 C18 C13 118.9(5) . . ?
C17 C18 H18 120.6 . . ?
C13 C18 H18 120.6 . . ?

loop_
_geom_bond_atom_site_label_1
_geom_bond_atom_site_label_2
_geom_bond_distance
_geom_bond_site_symmetry_2
_geom_bond_publ_flag
Pt1 N1 2.036(4) 3_655 ?
Pt1 N1 2.036(4) . ?
Pt1 Cl2 2.3095(11) 3_655 ?
Pt1 Cl2 2.3095(11) . ?
Pt1 Cl1 2.3248(11) 3_655 ?
Pt1 Cl1 2.3249(11) . ?
N1 C1 1.301(6) . ?
N1 H01 0.91(5) . ?
N2 C1 1.357(6) . ?
N2 C4 1.457(6) . ?
N2 C2 1.464(6) . ?
N3 C6 1.298(6) . ?
N3 C1 1.365(6) . ?
N4 C6 1.331(6) . ?
N4 C7 1.421(6) . ?
N4 H04 0.88(4) . ?
C2 C3 1.526(7) . ?
C2 H2A 0.9900 . ?
C2 H2B 0.9900 . ?
C3 H3A 0.9800 . ?
C3 H3B 0.9800 . ?
C3 H3C 0.9800 . ?
C4 C5 1.496(9) . ?
C4 H4A 0.9900 . ?
C4 H4B 0.9900 . ?
C5 H5A 0.9800 . ?
C5 H5B 0.9800 . ?
C5 H5C 0.9800 . ?
C6 C13 1.509(6) . ?
C7 C12 1.379(7) . ?
C7 C8 1.381(7) . ?
C8 C9 1.373(7) . ?
C8 H8 0.9500 . ?
C9 C10 1.380(8) . ?
C9 H9 0.9500 . ?
C10 C11 1.370(8) . ?
C10 H10 0.9500 . ?
C11 C12 1.374(7) . ?
C11 H11 0.9500 . ?
C12 H12 0.9500 . ?
C13 C14 1.383(7) . ?
C13 C18 1.392(7) . ?
C14 C15 1.378(7) . ?
C14 H14 0.9500 . ?
C15 C16 1.378(8) . ?
C15 H15 0.9500 . ?
C16 C17 1.368(8) . ?
C16 H16 0.9500 . ?
C17 C18 1.375(7) . ?
C17 H17 0.9500 . ?
C18 H18 0.9500 . ?

loop_
_geom_hbond_atom_site_label_D
_geom_hbond_atom_site_label_H
_geom_hbond_atom_site_label_A
_geom_hbond_distance_DH
_geom_hbond_distance_HA
_geom_hbond_distance_DA
_geom_hbond_angle_DHA
_geom_hbond_site_symmetry_A
N1 H01 Cl2 0.91(5) 2.40(4) 2.875(4) 112(3) .
N4 H04 Cl2 0.88(4) 2.41(5) 3.266(4) 165(4) 1_554

loop_
_geom_torsion_atom_site_label_1
_geom_torsion_atom_site_label_2
_geom_torsion_atom_site_label_3
_geom_torsion_atom_site_label_4
_geom_torsion
_geom_torsion_site_symmetry_1
_geom_torsion_site_symmetry_2
_geom_torsion_site_symmetry_3
_geom_torsion_site_symmetry_4
_geom_torsion_publ_flag
N1 Pt1 N1 C1 -168(2) 3_655 . . . ?
Cl2 Pt1 N1 C1 -40.3(4) 3_655 . . . ?
Cl2 Pt1 N1 C1 139.7(4) . . . . ?
Cl1 Pt1 N1 C1 49.7(4) 3_655 . . . ?
Cl1 Pt1 N1 C1 -130.3(4) . . . . ?
Pt1 N1 C1 N2 -151.3(3) . . . . ?
Pt1 N1 C1 N3 23.2(7) . . . . ?
C4 N2 C1 N1 -167.4(5) . . . . ?
C2 N2 C1 N1 15.0(6) . . . . ?
C4 N2 C1 N3 17.9(6) . . . . ?
C2 N2 C1 N3 -159.7(4) . . . . ?
C6 N3 C1 N1 93.8(6) . . . . ?
C6 N3 C1 N2 -91.5(6) . . . . ?
C1 N2 C2 C3 69.1(6) . . . . ?
C4 N2 C2 C3 -108.6(5) . . . . ?
C1 N2 C4 C5 105.4(5) . . . . ?
C2 N2 C4 C5 -76.9(6) . . . . ?
C1 N3 C6 N4 179.0(4) . . . . ?
C1 N3 C6 C13 3.2(8) . . . . ?
C7 N4 C6 N3 -1.3(8) . . . . ?
C7 N4 C6 C13 175.0(4) . . . . ?
C6 N4 C7 C12 -148.5(5) . . . . ?
C6 N4 C7 C8 34.1(8) . . . . ?
C12 C7 C8 C9 -0.7(7) . . . . ?
N4 C7 C8 C9 176.7(5) . . . . ?
C7 C8 C9 C10 0.7(8) . . . . ?
C8 C9 C10 C11 0.3(8) . . . . ?
C9 C10 C11 C12 -1.3(8) . . . . ?
C10 C11 C12 C7 1.3(7) . . . . ?
C8 C7 C12 C11 -0.4(7) . . . . ?
N4 C7 C12 C11 -177.9(4) . . . . ?
N3 C6 C13 C14 128.5(5) . . . . ?
N4 C6 C13 C14 -47.6(6) . . . . ?
N3 C6 C13 C18 -51.4(7) . . . . ?
N4 C6 C13 C18 132.6(5) . . . . ?
C18 C13 C14 C15 1.2(7) . . . . ?
C6 C13 C14 C15 -178.7(4) . . . . ?
C13 C14 C15 C16 -1.3(8) . . . . ?
C14 C15 C16 C17 0.7(8) . . . . ?
C15 C16 C17 C18 0.0(8) . . . . ?
C16 C17 C18 C13 -0.1(7) . . . . ?
C14 C13 C18 C17 -0.5(7) . . . . ?
C6 C13 C18 C17 179.4(4) . . . . ?
